data_7214355
loop_
_publ_author_name
'Wierzbicki, Micha\/l'
'Gilski, Miros\/law'
'Rissanen, Kari'
'Jask\'olski, Mariusz'
'Szumna, Agnieszka'

_publ_section_title
;
 Experiences with applications of macromolecular tools in supramolecular
 crystallography
;
_journal_issue 18
_journal_name_full CrystEngComm
_journal_page_first 3773
_journal_paper_doi 10.1039/c3ce42288g
_journal_volume 16
_journal_year 2014
_chemical_absolute_configuration rm
_chemical_formula_sum 'C133.5 H197 N8 O37.5'
_chemical_formula_weight 2513.98
_chemical_name_systematic
;
 ?
;
_space_group_crystal_system orthorhombic
_space_group_IT_number 19
_space_group_name_Hall 'P 2ac 2ab'
_space_group_name_H-M_alt 'P 21 21 21'
_symmetry_space_group_name_Hall 'P 2ac 2ab'
_symmetry_space_group_name_H-M 'P 21 21 21'
_atom_sites_solution_hydrogens mixed
_audit_creation_method SHELXL-2012
_cell_angle_alpha 90
_cell_angle_beta 90
_cell_angle_gamma 90
_cell_formula_units_Z 4
_cell_length_a 15.7322(4)
_cell_length_b 24.0717(7)
_cell_length_c 41.3778(12)
_cell_measurement_reflns_used 9992
_cell_measurement_temperature 148(2)
_cell_measurement_theta_max 58.20
_cell_measurement_theta_min 3.36
_cell_volume 15669.8(8)
_computing_cell_refinement 'Bruker SAINT'
_computing_data_collection 'Bruker APEX2'
_computing_data_reduction 'Bruker SAINT'
_computing_structure_refinement 'SHELXL-2012 (Sheldrick, 2012)'
_computing_structure_solution PHASER
_diffrn_ambient_temperature 150(2)
_diffrn_measured_fraction_theta_full 0.774
_diffrn_measured_fraction_theta_max 0.968
_diffrn_measurement_device_type 'Bruker APEX-II CCD'
_diffrn_measurement_method '\f and \w scans'
_diffrn_radiation_monochromator graphite
_diffrn_radiation_source 'sealed tube'
_diffrn_radiation_type CuK\a
_diffrn_radiation_wavelength 1.54178
_diffrn_reflns_av_R_equivalents 0.0462
_diffrn_reflns_av_unetI/netI 0.0751
_diffrn_reflns_Laue_measured_fraction_full 0.774
_diffrn_reflns_Laue_measured_fraction_max 0.968
_diffrn_reflns_limit_h_max 17
_diffrn_reflns_limit_h_min -11
_diffrn_reflns_limit_k_max 24
_diffrn_reflns_limit_k_min -26
_diffrn_reflns_limit_l_max 45
_diffrn_reflns_limit_l_min -44
_diffrn_reflns_number 33459
_diffrn_reflns_point_group_measured_fraction_full 0.722
_diffrn_reflns_point_group_measured_fraction_max 0.908
_diffrn_reflns_theta_full 67.679
_diffrn_reflns_theta_max 58.988
_diffrn_reflns_theta_min 3.005
_exptl_absorpt_coefficient_mu 0.636
_exptl_absorpt_correction_T_max 0.9490
_exptl_absorpt_correction_T_min 0.7634
_exptl_absorpt_correction_type numerical
_exptl_absorpt_process_details 'Bruker SADABS'
_exptl_crystal_colour yellow
_exptl_crystal_density_diffrn 1.066
_exptl_crystal_description prism
_exptl_crystal_F_000 5416
_exptl_crystal_size_max 0.399
_exptl_crystal_size_mid 0.161
_exptl_crystal_size_min 0.074
_refine_diff_density_max 0.463
_refine_diff_density_min -0.312
_refine_diff_density_rms 0.074
_refine_ls_abs_structure_details
;
 Flack x determined using 6997 quotients [(I+)-(I-)]/[(I+)+(I-)]
 (Parsons and Flack (2004), Acta Cryst. A60, s61).
;
_refine_ls_abs_structure_Flack 0.11(8)
_refine_ls_extinction_method none
_refine_ls_goodness_of_fit_ref 1.055
_refine_ls_hydrogen_treatment constr
_refine_ls_matrix_type full
_refine_ls_number_parameters 1683
_refine_ls_number_reflns 20472
_refine_ls_number_restraints 6
_refine_ls_restrained_S_all 1.055
_refine_ls_R_factor_all 0.0815
_refine_ls_R_factor_gt 0.0757
_refine_ls_shift/su_max 0.000
_refine_ls_shift/su_mean 0.000
_refine_ls_structure_factor_coef Fsqd
_refine_ls_weighting_details
;
 w=1/[\s^2^(Fo^2^)+(0.1112P)^2^+15.4547P]
 where P=(Fo^2^+2Fc^2^)/3
;
_refine_ls_weighting_scheme calc
_refine_ls_wR_factor_gt 0.1964
_refine_ls_wR_factor_ref 0.2010
_reflns_Friedel_coverage 0.729
_reflns_Friedel_fraction_full 0.661
_reflns_Friedel_fraction_max 0.837
_reflns_number_gt 18362
_reflns_number_total 20472
_reflns_threshold_expression 'I > 2\s(I)'
_cod_data_source_file c3ce42288g.txt
_cod_data_source_block Comp1_KR
_cod_original_formula_sum 'C133.50 H197 N8 O37.50'
_cod_database_code 7214355
_shelx_space_group_comment
;
The symmetry employed for this shelxl refinement is uniquely defined
by the following loop, which should always be used as a source of
symmetry information in preference to the above space-group names.
They are only intended as comments.
;
_shelx_estimated_absorpt_t_min 0.785
_shelx_estimated_absorpt_t_max 0.954

loop_
_space_group_symop_operation_xyz
'x, y, z'
'-x+1/2, -y, z+1/2'
'x+1/2, -y+1/2, -z'
'-x, y+1/2, -z+1/2'

loop_
_atom_site_label
_atom_site_type_symbol
_atom_site_fract_x
_atom_site_fract_y
_atom_site_fract_z
_atom_site_U_iso_or_equiv
_atom_site_adp_type
_atom_site_occupancy
_atom_site_site_symmetry_order
_atom_site_calc_flag
_atom_site_refinement_flags_posn
_atom_site_refinement_flags_adp
_atom_site_refinement_flags_occupancy
C1 C 0.0094(4) 0.8805(3) 0.63955(15) 0.0272(14) Uani 1 1 d . . .
C2 C -0.0176(4) 0.8359(3) 0.61871(15) 0.0265(14) Uani 1 1 d . . .
H2 H -0.0059 0.8384 0.5962 0.032 Uiso 1 1 calc R U .
C3 C -0.0585(5) 0.7912(3) 0.62982(17) 0.0360(16) Uani 1 1 d . . .
C4 C -0.0808(4) 0.7891(3) 0.66316(18) 0.0311(15) Uani 1 1 d . . .
C5 C -0.0564(4) 0.8324(3) 0.68357(16) 0.0307(15) Uani 1 1 d . . .
C6 C -0.0090(4) 0.8754(3) 0.67137(16) 0.0273(14) Uani 1 1 d . . .
O7 O 0.0201(3) 0.91787(18) 0.69216(11) 0.0290(10) Uani 1 1 d . . .
H7A H 0.0294 0.9046 0.7106 0.043 Uiso 1 1 calc R U .
O8 O -0.1277(3) 0.74715(19) 0.67737(12) 0.0374(11) Uani 1 1 d . . .
H8 H -0.0973 0.7186 0.6793 0.056 Uiso 1 1 calc R U .
C9 C -0.0923(4) 0.8320(3) 0.71716(16) 0.0295(14) Uani 1 1 d . . .
H9A H -0.0863 0.8697 0.7265 0.035 Uiso 1 1 calc R U .
H9B H -0.1538 0.8236 0.7159 0.035 Uiso 1 1 calc R U .
N10 N -0.0519(3) 0.7918(2) 0.73929(14) 0.0311(12) Uani 1 1 d . . .
H10F H 0.0095 0.8002 0.7411 0.037 Uiso 1 1 calc R U .
H10G H -0.0579 0.7538 0.7304 0.037 Uiso 1 1 calc R U .
C11 C -0.0926(4) 0.7941(3) 0.77260(17) 0.0320(15) Uani 1 1 d . . .
H11 H -0.1064 0.8337 0.7777 0.038 Uiso 1 1 calc R U .
C12 C -0.1745(5) 0.7605(4) 0.7734(2) 0.049(2) Uani 1 1 d . . .
H12F H -0.2174 0.7787 0.7599 0.073 Uiso 1 1 calc R U .
H12G H -0.1952 0.7582 0.7957 0.073 Uiso 1 1 calc R U .
H12H H -0.1636 0.7230 0.7652 0.073 Uiso 1 1 calc R U .
C13 C -0.0258(5) 0.7732(4) 0.79724(17) 0.0446(19) Uani 1 1 d . . .
O14 O 0.0478(3) 0.7647(2) 0.78873(17) 0.0544(15) Uani 1 1 d . . .
O15 O -0.0517(4) 0.7785(3) 0.82630(15) 0.0613(16) Uani 1 1 d . . .
C16 C -0.0876(4) 0.7422(3) 0.6087(2) 0.0393(17) Uani 1 1 d . . .
H16 H -0.1362 0.7240 0.6201 0.047 Uiso 1 1 calc R U .
C17 C -0.1197(6) 0.7610(3) 0.5761(2) 0.058(3) Uani 1 1 d . . .
H17A H -0.0715 0.7756 0.5633 0.070 Uiso 1 1 calc R U .
H17B H -0.1610 0.7915 0.5792 0.070 Uiso 1 1 calc R U .
C18 C -0.1642(10) 0.7115(5) 0.5566(3) 0.088(4) Uani 1 1 d . . .
H18 H -0.1202 0.6821 0.5531 0.105 Uiso 1 1 calc R U .
C19 C -0.1847(14) 0.7348(6) 0.5250(4) 0.161(10) Uani 1 1 d . . .
H19A H -0.2221 0.7670 0.5277 0.241 Uiso 1 1 calc R U .
H19B H -0.2136 0.7066 0.5119 0.241 Uiso 1 1 calc R U .
H19C H -0.1323 0.7463 0.5141 0.241 Uiso 1 1 calc R U .
C20 C -0.2305(13) 0.6871(10) 0.5715(6) 0.184(11) Uani 1 1 d . . .
H20A H -0.2096 0.6631 0.5889 0.275 Uiso 1 1 calc R U .
H20B H -0.2622 0.6646 0.5558 0.275 Uiso 1 1 calc R U .
H20C H -0.2679 0.7157 0.5805 0.275 Uiso 1 1 calc R U .
C21 C -0.0166(4) 0.6998(3) 0.60652(17) 0.0331(15) Uani 1 1 d . . .
C22 C 0.0506(5) 0.7064(3) 0.58408(18) 0.0348(16) Uani 1 1 d . . .
H22 H 0.0516 0.7389 0.5710 0.042 Uiso 1 1 calc R U .
C23 C 0.1163(5) 0.6667(3) 0.58027(17) 0.0360(16) Uani 1 1 d . . .
C24 C 0.1149(5) 0.6204(3) 0.60035(17) 0.0361(16) Uani 1 1 d . . .
O25 O 0.1223(3) 0.6262(2) 0.72495(15) 0.0465(13) Uani 1 1 d G . .
H25A H 0.1258 0.6607 0.7187 0.070 Uiso 1 1 d G U .
H25B H 0.1614 0.6196 0.7393 0.070 Uiso 1 1 d G U .
C25 C 0.0505(4) 0.6128(3) 0.62287(16) 0.0317(15) Uani 1 1 d . . .
C26 C -0.0156(5) 0.6529(3) 0.62706(18) 0.0391(17) Uani 1 1 d . . .
O27 O -0.0815(3) 0.6479(2) 0.64777(13) 0.0455(13) Uani 1 1 d . . .
H27 H -0.0661 0.6297 0.6640 0.068 Uiso 1 1 calc R U .
O28 O 0.1746(3) 0.58002(19) 0.59494(12) 0.0397(12) Uani 1 1 d . . .
H28 H 0.2230 0.5924 0.5995 0.060 Uiso 1 1 calc R U .
C29 C 0.0408(5) 0.5573(3) 0.64048(18) 0.0361(16) Uani 1 1 d . . .
H29A H -0.0199 0.5522 0.6460 0.043 Uiso 1 1 calc R U .
H29B H 0.0568 0.5271 0.6255 0.043 Uiso 1 1 calc R U .
N30 N 0.0917(3) 0.5515(2) 0.67034(14) 0.0318(13) Uani 1 1 d . . .
H30A H 0.1527 0.5520 0.6646 0.038 Uiso 1 1 calc R U .
H30B H 0.0806 0.5839 0.6845 0.038 Uiso 1 1 calc R U .
C31 C 0.0734(4) 0.5000(3) 0.68870(17) 0.0309(14) Uani 1 1 d . . .
H31 H 0.0125 0.4987 0.6955 0.037 Uiso 1 1 calc R U .
C32 C 0.0966(5) 0.4483(3) 0.66812(19) 0.0400(17) Uani 1 1 d . . .
H32A H 0.0543 0.4435 0.6509 0.060 Uiso 1 1 calc R U .
H32B H 0.0971 0.4152 0.6819 0.060 Uiso 1 1 calc R U .
H32C H 0.1529 0.4535 0.6585 0.060 Uiso 1 1 calc R U .
C33 C 0.1340(4) 0.4993(3) 0.71909(17) 0.0324(15) Uani 1 1 d . . .
O34 O 0.2031(3) 0.5212(2) 0.71682(13) 0.0391(11) Uani 1 1 d . . .
O35 O 0.1013(4) 0.4748(2) 0.74278(13) 0.0507(14) Uani 1 1 d . . .
C36 C 0.1840(5) 0.6742(3) 0.55542(18) 0.0384(17) Uani 1 1 d . . .
H36 H 0.2068 0.6363 0.5506 0.046 Uiso 1 1 calc R U .
C37 C 0.1456(6) 0.6961(3) 0.52349(18) 0.0432(18) Uani 1 1 d . . .
H37A H 0.1233 0.7340 0.5273 0.052 Uiso 1 1 calc R U .
H37B H 0.1917 0.6991 0.5073 0.052 Uiso 1 1 calc R U .
C38 C 0.0756(6) 0.6614(4) 0.5094(2) 0.058(2) Uani 1 1 d . . .
H38 H 0.0260 0.6620 0.5245 0.070 Uiso 1 1 calc R U .
C39 C 0.1031(10) 0.6001(5) 0.5039(3) 0.089(4) Uani 1 1 d . . .
H39A H 0.1566 0.5992 0.4918 0.133 Uiso 1 1 calc R U .
H39B H 0.0589 0.5805 0.4917 0.133 Uiso 1 1 calc R U .
H39C H 0.1112 0.5818 0.5248 0.133 Uiso 1 1 calc R U .
C40 C 0.0485(12) 0.6861(6) 0.4774(3) 0.110(5) Uani 1 1 d . . .
H40A H 0.0313 0.7248 0.4806 0.166 Uiso 1 1 calc R U .
H40B H 0.0005 0.6648 0.4687 0.166 Uiso 1 1 calc R U .
H40C H 0.0961 0.6845 0.4621 0.166 Uiso 1 1 calc R U .
C41 C 0.2589(4) 0.7084(3) 0.56801(15) 0.0308(15) Uani 1 1 d . . .
C42 C 0.2588(4) 0.7664(3) 0.56664(16) 0.0325(15) Uani 1 1 d . . .
H42 H 0.2104 0.7841 0.5576 0.039 Uiso 1 1 calc R U .
C43 C 0.3257(5) 0.8004(3) 0.57785(17) 0.0374(17) Uani 1 1 d . . .
C44 C 0.3965(5) 0.7727(3) 0.59173(19) 0.0437(18) Uani 1 1 d . . .
C45 C 0.3996(4) 0.7129(3) 0.59299(18) 0.0356(16) Uani 1 1 d . . .
C46 C 0.3300(5) 0.6835(3) 0.58146(16) 0.0366(17) Uani 1 1 d . . .
O47 O 0.3358(4) 0.6256(2) 0.58407(14) 0.0469(13) Uani 1 1 d . . .
H47 H 0.2929 0.6109 0.5756 0.070 Uiso 1 1 calc R U .
O48 O 0.4647(3) 0.7986(2) 0.60429(14) 0.0468(13) Uani 1 1 d . . .
H48 H 0.4495 0.8180 0.6202 0.070 Uiso 1 1 calc R U .
C49 C 0.4729(5) 0.6837(3) 0.60695(17) 0.0417(17) Uani 1 1 d . . .
H49A H 0.5231 0.7084 0.6059 0.050 Uiso 1 1 calc R U .
H49B H 0.4853 0.6505 0.5937 0.050 Uiso 1 1 calc R U .
N50 N 0.4595(4) 0.6658(2) 0.64165(13) 0.0317(12) Uani 1 1 d . . .
H50A H 0.4029 0.6480 0.6434 0.038 Uiso 1 1 calc R U .
H50B H 0.5026 0.6373 0.6471 0.038 Uiso 1 1 calc R U .
C51 C 0.4646(4) 0.7104(3) 0.66559(16) 0.0297(14) Uani 1 1 d . . .
H51 H 0.5034 0.7400 0.6572 0.036 Uiso 1 1 calc R U .
C52 C 0.3797(5) 0.7355(3) 0.67199(19) 0.0413(17) Uani 1 1 d . . .
H52A H 0.3610 0.7563 0.6529 0.062 Uiso 1 1 calc R U .
H52B H 0.3836 0.7606 0.6906 0.062 Uiso 1 1 calc R U .
H52C H 0.3386 0.7060 0.6767 0.062 Uiso 1 1 calc R U .
C53 C 0.5019(5) 0.6873(3) 0.69714(17) 0.0360(16) Uani 1 1 d . . .
O54 O 0.5281(3) 0.7228(2) 0.71725(15) 0.0518(14) Uani 1 1 d . . .
O55 O 0.4999(3) 0.63652(19) 0.70150(12) 0.0370(11) Uani 1 1 d . . .
C56 C 0.3263(4) 0.8629(3) 0.57515(17) 0.0338(15) Uani 1 1 d . . .
H56 H 0.3872 0.8750 0.5755 0.041 Uiso 1 1 calc R U .
C57 C 0.2886(7) 0.8802(4) 0.54094(17) 0.057(2) Uani 1 1 d . . .
H57A H 0.3216 0.8613 0.5238 0.069 Uiso 1 1 calc R U .
H57B H 0.2291 0.8670 0.5395 0.069 Uiso 1 1 calc R U .
C58 C 0.2901(7) 0.9412(4) 0.5349(3) 0.072(3) Uani 1 1 d . . .
H58 H 0.2571 0.9590 0.5528 0.086 Uiso 1 1 calc R U .
C59 C 0.3835(12) 0.9647(6) 0.5371(6) 0.161(10) Uani 1 1 d . . .
H59A H 0.4064 0.9575 0.5587 0.241 Uiso 1 1 calc R U .
H59B H 0.3829 1.0048 0.5330 0.241 Uiso 1 1 calc R U .
H59C H 0.4192 0.9463 0.5209 0.241 Uiso 1 1 calc R U .
C60 C 0.2416(12) 0.9541(5) 0.5032(2) 0.099(5) Uani 1 1 d . . .
H60A H 0.2743 0.9402 0.4847 0.148 Uiso 1 1 calc R U .
H60B H 0.2340 0.9943 0.5011 0.148 Uiso 1 1 calc R U .
H60C H 0.1859 0.9359 0.5037 0.148 Uiso 1 1 calc R U .
C61 C 0.2831(5) 0.8909(3) 0.60306(17) 0.0336(16) Uani 1 1 d . . .
C62 C 0.1948(5) 0.8956(3) 0.60348(16) 0.0323(15) Uani 1 1 d . . .
H62 H 0.1630 0.8781 0.5868 0.039 Uiso 1 1 calc R U .
C63 C 0.1507(4) 0.9254(3) 0.62774(16) 0.0307(15) Uani 1 1 d . . .
C64 C 0.1993(4) 0.9472(2) 0.65221(16) 0.0280(14) Uani 1 1 d . . .
C65 C 0.2866(4) 0.9389(3) 0.65395(17) 0.0309(15) Uani 1 1 d . . .
C66 C 0.3293(5) 0.9116(3) 0.62845(19) 0.0389(17) Uani 1 1 d . . .
O67 O 0.4147(3) 0.9026(2) 0.62839(13) 0.0411(12) Uani 1 1 d . . .
H67 H 0.4344 0.9093 0.6468 0.062 Uiso 1 1 calc R U .
O68 O 0.1630(3) 0.97629(18) 0.67734(12) 0.0324(10) Uani 1 1 d . . .
H68 H 0.1249 0.9569 0.6859 0.049 Uiso 1 1 calc R U .
C69 C 0.3323(5) 0.9660(3) 0.68239(17) 0.0355(16) Uani 1 1 d . . .
H69A H 0.3944 0.9655 0.6786 0.043 Uiso 1 1 calc R U .
H69B H 0.3141 1.0053 0.6844 0.043 Uiso 1 1 calc R U .
N70 N 0.3120(3) 0.9355(2) 0.71307(13) 0.0278(12) Uani 1 1 d . . .
H70A H 0.3217 0.8953 0.7097 0.033 Uiso 1 1 calc R U .
H70B H 0.2512 0.9408 0.7183 0.033 Uiso 1 1 calc R U .
C71 C 0.3657(4) 0.9550(3) 0.74156(16) 0.0323(15) Uani 1 1 d . . .
H71 H 0.4254 0.9622 0.7343 0.039 Uiso 1 1 calc R U .
C72 C 0.3265(4) 1.0086(2) 0.75524(18) 0.0316(15) Uani 1 1 d . . .
H72A H 0.3239 1.0368 0.7382 0.047 Uiso 1 1 calc R U .
H72B H 0.3617 1.0223 0.7731 0.047 Uiso 1 1 calc R U .
H72C H 0.2690 1.0008 0.7631 0.047 Uiso 1 1 calc R U .
C73 C 0.3647(4) 0.9094(3) 0.76733(16) 0.0290(15) Uani 1 1 d . . .
O74 O 0.3005(3) 0.88047(19) 0.77156(12) 0.0355(11) Uani 1 1 d . . .
O75 O 0.4351(3) 0.9067(2) 0.78319(12) 0.0366(11) Uani 1 1 d . . .
C76 C 0.0531(5) 0.9318(3) 0.62574(17) 0.0330(15) Uani 1 1 d . . .
H76 H 0.0380 0.9634 0.6404 0.040 Uiso 1 1 calc R U .
C77 C 0.0241(5) 0.9484(3) 0.59237(18) 0.0420(18) Uani 1 1 d . . .
H77A H -0.0384 0.9531 0.5927 0.050 Uiso 1 1 calc R U .
H77B H 0.0372 0.9177 0.5772 0.050 Uiso 1 1 calc R U .
C78 C 0.0649(6) 1.0023(3) 0.57935(18) 0.0460(19) Uani 1 1 d . . .
H78 H 0.1278 0.9966 0.5779 0.055 Uiso 1 1 calc R U .
C79 C 0.0485(6) 1.0506(3) 0.6000(2) 0.055(2) Uani 1 1 d . . .
H79A H -0.0129 1.0562 0.6020 0.083 Uiso 1 1 calc R U .
H79B H 0.0744 1.0837 0.5903 0.083 Uiso 1 1 calc R U .
H79C H 0.0731 1.0442 0.6214 0.083 Uiso 1 1 calc R U .
C80 C 0.0298(7) 1.0123(4) 0.5447(2) 0.063(3) Uani 1 1 d . . .
H80A H 0.0497 0.9827 0.5304 0.095 Uiso 1 1 calc R U .
H80B H 0.0501 1.0483 0.5367 0.095 Uiso 1 1 calc R U .
H80C H -0.0325 1.0123 0.5453 0.095 Uiso 1 1 calc R U .
C81 C 0.1943(4) 0.7047(3) 0.88184(15) 0.0295(14) Uani 1 1 d . . .
C82 C 0.2784(5) 0.7165(3) 0.88578(15) 0.0297(15) Uani 1 1 d . . .
H82 H 0.3130 0.6884 0.8951 0.036 Uiso 1 1 calc R U .
C83 C 0.3179(4) 0.7660(3) 0.87728(14) 0.0274(14) Uani 1 1 d . . .
C84 C 0.2654(5) 0.8057(2) 0.86179(15) 0.0296(15) Uani 1 1 d . . .
C85 C 0.1791(4) 0.7947(3) 0.85640(18) 0.0334(15) Uani 1 1 d . . .
C86 C 0.1414(4) 0.7454(3) 0.86601(17) 0.0335(15) Uani 1 1 d . . .
O87 O 0.0574(3) 0.7337(2) 0.86390(12) 0.0377(11) Uani 1 1 d . . .
H87 H 0.0374 0.7482 0.8471 0.057 Uiso 1 1 calc R U .
O88 O 0.2946(3) 0.85525(18) 0.85116(12) 0.0342(11) Uani 1 1 d . . .
H88 H 0.3480 0.8552 0.8514 0.051 Uiso 1 1 calc R U .
C89 C 0.1278(4) 0.8439(3) 0.84322(17) 0.0317(15) Uani 1 1 d . . .
H89A H 0.0664 0.8356 0.8450 0.038 Uiso 1 1 calc R U .
H89B H 0.1397 0.8773 0.8565 0.038 Uiso 1 1 calc R U .
N90 N 0.1486(3) 0.8559(2) 0.80915(13) 0.0263(11) Uani 1 1 d . . .
H90A H 0.1254 0.8259 0.7954 0.032 Uiso 1 1 calc R U .
H90B H 0.2111 0.8560 0.8065 0.032 Uiso 1 1 calc R U .
C91 C 0.1130(4) 0.9118(3) 0.79759(16) 0.0274(14) Uani 1 1 d . . .
H91 H 0.0529 0.9138 0.8053 0.033 Uiso 1 1 calc R U .
C92 C 0.1596(5) 0.9580(3) 0.81376(17) 0.0340(15) Uani 1 1 d . . .
H92A H 0.1440 0.9592 0.8367 0.051 Uiso 1 1 calc R U .
H92B H 0.1445 0.9933 0.8035 0.051 Uiso 1 1 calc R U .
H92C H 0.2209 0.9518 0.8117 0.051 Uiso 1 1 calc R U .
C93 C 0.1098(4) 0.9142(3) 0.76086(19) 0.0358(17) Uani 1 1 d . . .
O94 O 0.0680(3) 0.87476(18) 0.74780(12) 0.0355(11) Uani 1 1 d . . .
O95 O 0.1389(3) 0.95517(19) 0.74679(12) 0.0358(11) Uani 1 1 d . . .
C96 C 0.4095(4) 0.7785(3) 0.88357(17) 0.0323(15) Uani 1 1 d . . .
H96 H 0.4142 0.8199 0.8847 0.039 Uiso 1 1 calc R U .
C97 C 0.4420(5) 0.7561(4) 0.91666(18) 0.0462(19) Uani 1 1 d . . .
H97A H 0.4028 0.7688 0.9339 0.055 Uiso 1 1 calc R U .
H97B H 0.4404 0.7150 0.9163 0.055 Uiso 1 1 calc R U .
C101 C 0.4667(4) 0.7601(3) 0.85482(17) 0.0329(15) Uani 1 1 d . . .
C102 C 0.4920(4) 0.7051(3) 0.85281(19) 0.0350(16) Uani 1 1 d . . .
H102 H 0.4727 0.6791 0.8684 0.042 Uiso 1 1 calc R U .
C103 C 0.5464(4) 0.6877(2) 0.82764(17) 0.0266(14) Uani 1 1 d . . .
C104 C 0.5733(4) 0.7258(2) 0.80579(16) 0.0275(14) Uani 1 1 d . . .
C105 C 0.5487(4) 0.7819(3) 0.80758(17) 0.0326(15) Uani 1 1 d . . .
C106 C 0.4923(4) 0.7983(2) 0.83203(16) 0.0271(14) Uani 1 1 d . . .
O107 O 0.4627(3) 0.8509(2) 0.83450(12) 0.0362(11) Uani 1 1 d . . .
H107 H 0.4758 0.8688 0.8178 0.054 Uiso 1 1 calc R U .
O108 O 0.6283(3) 0.71217(18) 0.78123(12) 0.0367(11) Uani 1 1 d . . .
H108 H 0.6084 0.6853 0.7707 0.055 Uiso 1 1 calc R U .
C109 C 0.5827(4) 0.8218(3) 0.78345(18) 0.0360(16) Uani 1 1 d . . .
H10A H 0.6439 0.8143 0.7800 0.043 Uiso 1 1 calc R U .
H10B H 0.5772 0.8600 0.7920 0.043 Uiso 1 1 calc R U .
N110 N 0.5370(3) 0.8179(2) 0.75184(14) 0.0311(12) Uani 1 1 d . . .
H11A H 0.4759 0.8251 0.7556 0.037 Uiso 1 1 calc R U .
H11B H 0.5425 0.7795 0.7436 0.037 Uiso 1 1 calc R U .
C111 C 0.5685(4) 0.8573(3) 0.72646(18) 0.0314(15) Uani 1 1 d . . .
H111 H 0.5814 0.8935 0.7372 0.038 Uiso 1 1 calc R U .
C112 C 0.6489(5) 0.8371(4) 0.7102(3) 0.067(3) Uani 1 1 d . . .
H11C H 0.6958 0.8375 0.7258 0.101 Uiso 1 1 calc R U .
H11D H 0.6627 0.8615 0.6920 0.101 Uiso 1 1 calc R U .
H11E H 0.6404 0.7991 0.7023 0.101 Uiso 1 1 calc R U .
C113 C 0.4957(4) 0.8671(3) 0.70221(19) 0.0342(16) Uani 1 1 d . . .
O114 O 0.5117(3) 0.8938(2) 0.67726(13) 0.0491(13) Uani 1 1 d . . .
O115 O 0.4217(3) 0.84979(19) 0.71076(12) 0.0361(11) Uani 1 1 d . . .
C116 C 0.5729(4) 0.6260(2) 0.82721(16) 0.0264(13) Uani 1 1 d . . .
H116 H 0.6232 0.6244 0.8125 0.032 Uiso 1 1 calc R U .
C117 C 0.6044(5) 0.6045(3) 0.85891(17) 0.0366(16) Uani 1 1 d . . .
H11F H 0.6182 0.5646 0.8563 0.044 Uiso 1 1 calc R U .
H11G H 0.5574 0.6071 0.8748 0.044 Uiso 1 1 calc R U .
C118 C 0.6825(5) 0.6338(4) 0.8732(2) 0.060(2) Uani 1 1 d . . .
H118 H 0.6655 0.6733 0.8771 0.072 Uiso 1 1 calc R U .
C119 C 0.7578(6) 0.6353(5) 0.8508(3) 0.072(3) Uani 1 1 d . . .
H11H H 0.7811 0.5978 0.8484 0.108 Uiso 1 1 calc R U .
H11I H 0.8014 0.6600 0.8597 0.108 Uiso 1 1 calc R U .
H11J H 0.7397 0.6492 0.8296 0.108 Uiso 1 1 calc R U .
C120 C 0.7051(7) 0.6097(6) 0.9060(3) 0.082(3) Uani 1 1 d . . .
H12A H 0.6660 0.6243 0.9224 0.123 Uiso 1 1 calc R U .
H12B H 0.7635 0.6201 0.9116 0.123 Uiso 1 1 calc R U .
H12C H 0.7004 0.5691 0.9052 0.123 Uiso 1 1 calc R U .
C121 C 0.5062(4) 0.5882(2) 0.81147(15) 0.0243(13) Uani 1 1 d . . .
C122 C 0.4487(4) 0.5593(3) 0.83026(17) 0.0308(15) Uani 1 1 d . . .
H122 H 0.4511 0.5638 0.8531 0.037 Uiso 1 1 calc R U .
C123 C 0.3862(4) 0.5233(3) 0.81719(18) 0.0336(16) Uani 1 1 d . . .
C124 C 0.3905(4) 0.5170(3) 0.78366(17) 0.0320(15) Uani 1 1 d . . .
C125 C 0.4478(3) 0.5438(2) 0.76385(15) 0.0213(13) Uani 1 1 d . . .
C126 C 0.5026(4) 0.5842(3) 0.77779(16) 0.0288(14) Uani 1 1 d . . .
O127 O 0.5566(3) 0.61458(18) 0.75916(11) 0.0303(10) Uani 1 1 d . . .
H127 H 0.5367 0.6173 0.7404 0.045 Uiso 1 1 calc R U .
O128 O 0.3381(3) 0.47986(17) 0.76756(11) 0.0303(10) Uani 1 1 d . . .
H128 H 0.2875 0.4909 0.7687 0.045 Uiso 1 1 calc R U .
C129 C 0.4513(4) 0.5282(3) 0.72938(17) 0.0291(14) Uani 1 1 d . . .
H12D H 0.4551 0.4872 0.7276 0.035 Uiso 1 1 calc R U .
H12E H 0.5033 0.5441 0.7196 0.035 Uiso 1 1 calc R U .
N130 N 0.3740(3) 0.5483(2) 0.71031(12) 0.0226(11) Uani 1 1 d . . .
H13A H 0.3215 0.5360 0.7214 0.027 Uiso 1 1 calc R U .
H13B H 0.3739 0.5894 0.7098 0.027 Uiso 1 1 calc R U .
C131 C 0.3738(5) 0.5263(3) 0.67621(17) 0.0349(15) Uani 1 1 d . . .
H131 H 0.4298 0.5354 0.6661 0.042 Uiso 1 1 calc R U .
C132 C 0.3620(5) 0.4634(3) 0.67530(19) 0.0415(18) Uani 1 1 d . . .
H13C H 0.4047 0.4457 0.6891 0.062 Uiso 1 1 calc R U .
H13D H 0.3686 0.4501 0.6530 0.062 Uiso 1 1 calc R U .
H13E H 0.3050 0.4539 0.6831 0.062 Uiso 1 1 calc R U .
C133 C 0.3042(4) 0.5591(2) 0.65843(16) 0.0252(14) Uani 1 1 d . . .
O134 O 0.2512(3) 0.53166(19) 0.64169(11) 0.0366(11) Uani 1 1 d . . .
O135 O 0.3048(3) 0.61012(19) 0.66073(11) 0.0335(11) Uani 1 1 d . . .
C136 C 0.3226(5) 0.4949(3) 0.83786(16) 0.0358(16) Uani 1 1 d . . .
H136 H 0.3059 0.4608 0.8256 0.043 Uiso 1 1 calc R U .
C137 C 0.3529(5) 0.4737(3) 0.87062(18) 0.0370(16) Uani 1 1 d . . .
H13F H 0.4038 0.4503 0.8671 0.044 Uiso 1 1 calc R U .
H13G H 0.3709 0.5061 0.8837 0.044 Uiso 1 1 calc R U .
C138 C 0.2892(7) 0.4407(4) 0.8900(2) 0.060(2) Uani 1 1 d . . .
H138 H 0.2421 0.4667 0.8958 0.072 Uiso 1 1 calc R U .
C139 C 0.2502(9) 0.3934(5) 0.8729(3) 0.082(3) Uani 1 1 d . . .
H13H H 0.2129 0.4074 0.8557 0.122 Uiso 1 1 calc R U .
H13I H 0.2169 0.3712 0.8882 0.122 Uiso 1 1 calc R U .
H13J H 0.2949 0.3703 0.8634 0.122 Uiso 1 1 calc R U .
C140 C 0.3272(13) 0.4200(7) 0.9213(4) 0.125(6) Uani 1 1 d . . .
H14A H 0.3705 0.3919 0.9167 0.188 Uiso 1 1 calc R U .
H14B H 0.2823 0.4036 0.9347 0.188 Uiso 1 1 calc R U .
H14C H 0.3532 0.4512 0.9329 0.188 Uiso 1 1 calc R U .
C141 C 0.2417(4) 0.5298(3) 0.83982(17) 0.0302(14) Uani 1 1 d . . .
C142 C 0.2347(4) 0.5709(3) 0.86266(16) 0.0316(15) Uani 1 1 d . . .
H142 H 0.2801 0.5754 0.8776 0.038 Uiso 1 1 calc R U .
C143 C 0.1649(4) 0.6067(3) 0.86528(16) 0.0283(14) Uani 1 1 d . . .
C144 C 0.0991(4) 0.5971(3) 0.84208(16) 0.0258(13) Uani 1 1 d . . .
C145 C 0.1025(4) 0.5538(3) 0.81941(18) 0.0337(16) Uani 1 1 d . . .
C146 C 0.1744(4) 0.5208(3) 0.81845(15) 0.0294(14) Uani 1 1 d . . .
O147 O 0.1819(3) 0.47813(18) 0.79649(12) 0.0351(11) Uani 1 1 d . . .
H147 H 0.1622 0.4883 0.7786 0.053 Uiso 1 1 calc R U .
O148 O 0.0267(3) 0.6298(2) 0.84059(13) 0.0392(11) Uani 1 1 d . . .
H148 H 0.0323 0.6573 0.8529 0.059 Uiso 1 1 calc R U .
C149 C 0.0248(4) 0.5459(3) 0.80016(17) 0.0322(15) Uani 1 1 d . . .
H14D H -0.0246 0.5438 0.8149 0.039 Uiso 1 1 calc R U .
H14E H 0.0286 0.5101 0.7885 0.039 Uiso 1 1 calc R U .
N150 N 0.0100(3) 0.5924(2) 0.77583(14) 0.0305(12) Uani 1 1 d . . .
H15A H 0.0046 0.6280 0.7876 0.037 Uiso 1 1 calc R U .
H15B H 0.0603 0.5952 0.7615 0.037 Uiso 1 1 calc R U .
C151 C -0.0685(4) 0.5840(3) 0.75520(19) 0.0395(17) Uani 1 1 d . . .
H151 H -0.0696 0.5446 0.7476 0.047 Uiso 1 1 calc R U .
C152 C -0.1477(4) 0.5948(4) 0.7743(2) 0.052(2) Uani 1 1 d . . .
H15C H -0.1450 0.5744 0.7948 0.078 Uiso 1 1 calc R U .
H15D H -0.1973 0.5824 0.7620 0.078 Uiso 1 1 calc R U .
H15E H -0.1526 0.6347 0.7787 0.078 Uiso 1 1 calc R U .
C153 C -0.0605(4) 0.6219(3) 0.7258(2) 0.0400(18) Uani 1 1 d . . .
O154 O -0.0560(3) 0.6729(2) 0.73104(13) 0.0415(12) Uani 1 1 d . . .
O155 O -0.0627(3) 0.5959(2) 0.69915(12) 0.0408(12) Uani 1 1 d . . .
C156 C 0.1543(5) 0.6495(3) 0.89150(17) 0.0358(16) Uani 1 1 d . . .
H156 H 0.0918 0.6564 0.8934 0.043 Uiso 1 1 calc R U .
C157 C 0.1831(6) 0.6282(3) 0.92389(18) 0.0447(18) Uani 1 1 d . . .
H15F H 0.2453 0.6223 0.9229 0.054 Uiso 1 1 calc R U .
H15G H 0.1564 0.5915 0.9275 0.054 Uiso 1 1 calc R U .
C158 C 0.1639(6) 0.6649(4) 0.9533(2) 0.059(2) Uani 1 1 d . . .
H158 H 0.1964 0.7002 0.9505 0.071 Uiso 1 1 calc R U .
C159 C 0.0695(8) 0.6800(5) 0.9547(3) 0.081(3) Uani 1 1 d . . .
H15H H 0.0497 0.6904 0.9331 0.121 Uiso 1 1 calc R U .
H15I H 0.0614 0.7113 0.9695 0.121 Uiso 1 1 calc R U .
H15J H 0.0369 0.6479 0.9624 0.121 Uiso 1 1 calc R U .
C160 C 0.1905(11) 0.6406(6) 0.9834(3) 0.105(5) Uani 1 1 d . . .
H16A H 0.1885 0.6000 0.9817 0.158 Uiso 1 1 calc R U .
H16B H 0.1525 0.6529 1.0007 0.158 Uiso 1 1 calc R U .
H16C H 0.2488 0.6524 0.9882 0.158 Uiso 1 1 calc R U .
C1A C 0.7021(5) 0.6822(3) 0.3062(2) 0.051(2) Uani 1 1 d D . .
H1AA H 0.7564 0.6845 0.3178 0.076 Uiso 1 1 calc R U .
H1AB H 0.7123 0.6711 0.2838 0.076 Uiso 1 1 calc R U .
H1AC H 0.6656 0.6545 0.3167 0.076 Uiso 1 1 calc R U .
C2A C 0.6594(5) 0.7374(3) 0.3069(2) 0.0447(18) Uani 1 1 d D . .
C3A C 0.6506(7) 0.7636(5) 0.3397(3) 0.083(3) Uani 1 1 d D . .
H3AA H 0.5956 0.7533 0.3491 0.124 Uiso 1 1 calc R U .
H3AB H 0.6540 0.8041 0.3377 0.124 Uiso 1 1 calc R U .
H3AC H 0.6965 0.7504 0.3538 0.124 Uiso 1 1 calc R U .
O4A O 0.6346(6) 0.7592(2) 0.28294(18) 0.082(2) Uani 1 1 d D . .
C11A C 0.3584(7) 0.7279(5) 0.7685(3) 0.074(3) Uani 1 1 d . . .
H11K H 0.3260 0.7624 0.7711 0.111 Uiso 1 1 calc R U .
H11L H 0.3931 0.7303 0.7489 0.111 Uiso 1 1 calc R U .
H11M H 0.3955 0.7226 0.7873 0.111 Uiso 1 1 calc R U .
C12A C 0.2990(5) 0.6804(3) 0.76581(18) 0.0441(18) Uani 1 1 d . . .
C13A C 0.2407(11) 0.6743(5) 0.7920(3) 0.099(5) Uani 1 1 d . . .
H13K H 0.2724 0.6683 0.8121 0.148 Uiso 1 1 calc R U .
H13L H 0.2036 0.6424 0.7880 0.148 Uiso 1 1 calc R U .
H13M H 0.2062 0.7080 0.7940 0.148 Uiso 1 1 calc R U .
O14A O 0.2977(4) 0.6474(3) 0.74229(15) 0.0588(15) Uani 1 1 d . . .
C61A C 0.2816(14) 0.4955(9) 0.5325(5) 0.070(6) Uani 0.5 1 d . . P
H61A H 0.2411 0.4734 0.5450 0.104 Uiso 0.5 1 calc R U P
H61B H 0.2838 0.4815 0.5102 0.104 Uiso 0.5 1 calc R U P
H61C H 0.2634 0.5345 0.5323 0.104 Uiso 0.5 1 calc R U P
C62A C 0.3634(12) 0.4916(6) 0.5467(4) 0.046(4) Uani 0.5 1 d . . P
C63A C 0.3680(18) 0.4757(9) 0.5807(5) 0.086(8) Uani 0.5 1 d . . P
H63A H 0.3162 0.4878 0.5918 0.128 Uiso 0.5 1 calc R U P
H63B H 0.4175 0.4934 0.5907 0.128 Uiso 0.5 1 calc R U P
H63C H 0.3734 0.4352 0.5824 0.128 Uiso 0.5 1 calc R U P
O64A O 0.4331(10) 0.5053(6) 0.5348(4) 0.077(4) Uani 0.5 1 d . . P
C71A C 0.6228(9) 0.5355(9) 0.5831(4) 0.146(8) Uani 1 1 d D . .
H71A H 0.6835 0.5371 0.5883 0.219 Uiso 1 1 calc R U .
H71B H 0.6041 0.5717 0.5749 0.219 Uiso 1 1 calc R U .
H71C H 0.6129 0.5070 0.5666 0.219 Uiso 1 1 calc R U .
C72A C 0.5728(6) 0.5212(4) 0.6135(3) 0.065(3) Uani 1 1 d D . .
C73A C 0.5904(8) 0.4650(6) 0.6284(5) 0.119(6) Uani 1 1 d D . .
H73A H 0.5914 0.4366 0.6114 0.178 Uiso 1 1 calc R U .
H73B H 0.5455 0.4561 0.6440 0.178 Uiso 1 1 calc R U .
H73C H 0.6454 0.4658 0.6395 0.178 Uiso 1 1 calc R U .
O74A O 0.5281(5) 0.5539(3) 0.6258(2) 0.077(2) Uani 1 1 d D . .
C7 C 0.5302(7) 0.7744(5) 0.9249(3) 0.076(3) Uani 1 1 d . . .
H7 H 0.5656 0.7640 0.9058 0.091 Uiso 1 1 calc R U .
C8 C 0.5651(12) 0.7404(6) 0.9528(4) 0.116(5) Uani 1 1 d . . .
H8A H 0.5306 0.7469 0.9721 0.174 Uiso 1 1 calc R U .
H8B H 0.6240 0.7514 0.9570 0.174 Uiso 1 1 calc R U .
H8C H 0.5632 0.7009 0.9472 0.174 Uiso 1 1 calc R U .
C10 C 0.5370(15) 0.8380(9) 0.9274(7) 0.200(13) Uani 1 1 d . . .
H10C H 0.5231 0.8546 0.9064 0.300 Uiso 1 1 calc R U .
H10D H 0.5951 0.8482 0.9335 0.300 Uiso 1 1 calc R U .
H10E H 0.4971 0.8516 0.9437 0.300 Uiso 1 1 calc R U .
O1 O 0.6502(4) 0.6681(4) 0.65165(19) 0.087(3) Uani 1 1 d . . .
C1E C 0.6945(8) 0.6445(5) 0.6704(3) 0.075(3) Uani 1 1 d . . .
C1F C 0.7164(6) 0.6641(4) 0.7021(3) 0.080(3) Uani 1 1 d . . .
H1FA H 0.7217 0.7046 0.7017 0.120 Uiso 1 1 calc R U .
H1FB H 0.7706 0.6476 0.7087 0.120 Uiso 1 1 calc R U .
H1FC H 0.6719 0.6533 0.7174 0.120 Uiso 1 1 calc R U .
C1G C 0.7302(9) 0.5893(6) 0.6625(4) 0.100(4) Uani 1 1 d . . .
H1GA H 0.6854 0.5611 0.6640 0.150 Uiso 1 1 calc R U .
H1GB H 0.7758 0.5803 0.6778 0.150 Uiso 1 1 calc R U .
H1GC H 0.7533 0.5898 0.6405 0.150 Uiso 1 1 calc R U .

loop_
_atom_site_aniso_label
_atom_site_aniso_U_11
_atom_site_aniso_U_22
_atom_site_aniso_U_33
_atom_site_aniso_U_23
_atom_site_aniso_U_13
_atom_site_aniso_U_12
C1 0.026(3) 0.026(3) 0.029(3) -0.007(3) -0.002(3) 0.006(3)
C2 0.022(3) 0.037(4) 0.020(3) -0.006(3) -0.005(3) 0.005(3)
C3 0.043(4) 0.026(4) 0.039(4) -0.016(3) -0.012(3) 0.013(3)
C4 0.024(3) 0.021(3) 0.049(4) 0.000(3) -0.003(3) 0.002(3)
C5 0.028(3) 0.034(4) 0.030(3) -0.011(3) -0.014(3) 0.001(3)
C6 0.015(3) 0.034(4) 0.033(4) -0.003(3) -0.002(3) 0.000(3)
O7 0.028(2) 0.029(2) 0.030(2) -0.0082(18) -0.002(2) -0.0034(19)
O8 0.032(2) 0.028(2) 0.052(3) -0.002(2) 0.003(2) 0.002(2)
C9 0.016(3) 0.041(4) 0.031(3) 0.004(3) -0.001(3) 0.005(3)
N10 0.028(3) 0.025(3) 0.041(3) 0.001(2) 0.002(2) -0.002(2)
C11 0.018(3) 0.039(4) 0.039(4) -0.004(3) -0.005(3) -0.001(3)
C12 0.042(4) 0.050(5) 0.055(5) 0.017(4) 0.009(4) -0.008(4)
C13 0.039(4) 0.071(5) 0.024(4) 0.010(3) -0.013(3) -0.005(4)
O14 0.026(3) 0.044(3) 0.093(5) 0.002(3) -0.011(3) 0.007(2)
O15 0.047(3) 0.087(4) 0.051(4) -0.002(3) -0.006(3) 0.009(3)
C16 0.025(3) 0.034(4) 0.059(5) -0.014(3) -0.006(3) -0.005(3)
C17 0.072(6) 0.041(5) 0.062(5) -0.025(4) -0.038(5) 0.025(4)
C18 0.123(11) 0.062(6) 0.079(7) -0.032(6) -0.040(8) -0.012(7)
C19 0.27(2) 0.106(11) 0.110(11) -0.069(9) -0.143(15) 0.092(13)
C20 0.121(14) 0.21(2) 0.22(2) -0.110(19) -0.046(15) -0.081(15)
C21 0.035(4) 0.024(3) 0.040(4) -0.009(3) -0.008(3) 0.008(3)
C22 0.041(4) 0.011(3) 0.053(4) 0.000(3) 0.005(3) 0.001(3)
C23 0.046(4) 0.032(4) 0.030(4) -0.011(3) -0.010(3) 0.003(3)
C24 0.044(4) 0.025(3) 0.039(4) -0.002(3) -0.011(3) 0.004(3)
O25 0.036(3) 0.031(3) 0.073(4) 0.001(2) 0.000(3) -0.013(2)
C25 0.036(4) 0.021(3) 0.038(4) -0.007(3) -0.009(3) 0.002(3)
C26 0.057(5) 0.021(3) 0.039(4) 0.001(3) -0.017(4) -0.006(3)
O27 0.036(3) 0.046(3) 0.055(3) 0.007(3) -0.005(3) 0.009(2)
O28 0.056(3) 0.028(2) 0.036(3) -0.004(2) -0.018(2) 0.011(2)
C29 0.049(4) 0.015(3) 0.045(4) -0.002(3) 0.000(3) -0.004(3)
N30 0.025(3) 0.026(3) 0.045(3) -0.001(2) 0.001(2) -0.002(2)
C31 0.024(3) 0.029(3) 0.039(4) -0.007(3) -0.009(3) 0.003(3)
C32 0.053(4) 0.015(3) 0.052(4) -0.005(3) -0.004(4) -0.004(3)
C33 0.032(4) 0.026(3) 0.040(4) -0.006(3) -0.013(3) -0.005(3)
O34 0.030(3) 0.036(3) 0.051(3) 0.006(2) -0.009(2) -0.005(2)
O35 0.050(3) 0.062(3) 0.040(3) 0.010(3) 0.002(3) -0.026(3)
C36 0.049(4) 0.024(3) 0.042(4) -0.001(3) -0.003(3) 0.013(3)
C37 0.063(5) 0.035(4) 0.032(4) 0.003(3) -0.006(4) 0.000(4)
C38 0.064(6) 0.056(5) 0.054(5) -0.005(4) -0.009(4) 0.011(4)
C39 0.118(10) 0.059(6) 0.090(8) -0.025(6) 0.003(7) -0.003(7)
C40 0.180(15) 0.095(9) 0.057(6) 0.012(6) -0.071(9) 0.000(9)
C41 0.036(4) 0.031(4) 0.025(3) 0.005(3) 0.011(3) 0.003(3)
C42 0.029(3) 0.036(4) 0.033(4) -0.007(3) -0.001(3) 0.007(3)
C43 0.038(4) 0.039(4) 0.035(4) 0.005(3) 0.015(3) 0.016(3)
C44 0.050(5) 0.040(4) 0.041(4) 0.002(3) 0.013(4) -0.008(4)
C45 0.024(3) 0.034(4) 0.049(4) 0.010(3) 0.010(3) 0.015(3)
C46 0.053(4) 0.033(4) 0.023(3) 0.001(3) 0.012(3) 0.008(3)
O47 0.058(3) 0.025(3) 0.058(3) 0.002(2) 0.002(3) 0.018(2)
O48 0.033(3) 0.043(3) 0.064(4) 0.002(3) 0.001(3) 0.001(2)
C49 0.046(4) 0.043(4) 0.036(4) -0.002(3) 0.008(3) 0.015(3)
N50 0.032(3) 0.030(3) 0.034(3) 0.002(2) 0.000(2) 0.005(2)
C51 0.025(3) 0.032(4) 0.031(3) 0.006(3) 0.001(3) 0.004(3)
C52 0.041(4) 0.037(4) 0.046(4) -0.003(3) 0.013(3) 0.001(3)
C53 0.041(4) 0.033(4) 0.034(4) 0.006(3) 0.001(3) 0.004(3)
O54 0.050(3) 0.038(3) 0.068(4) -0.018(3) -0.027(3) 0.001(2)
O55 0.040(3) 0.029(3) 0.042(3) -0.005(2) -0.009(2) 0.000(2)
C56 0.029(3) 0.034(4) 0.039(4) 0.008(3) -0.001(3) 0.003(3)
C57 0.105(7) 0.049(5) 0.018(3) 0.004(3) 0.012(4) -0.002(5)
C58 0.074(7) 0.061(6) 0.080(7) 0.028(5) 0.006(6) -0.006(5)
C59 0.153(15) 0.080(9) 0.25(2) 0.098(13) 0.095(16) 0.028(10)
C60 0.174(14) 0.076(8) 0.046(6) 0.012(5) 0.016(8) -0.004(9)
C61 0.042(4) 0.026(3) 0.033(4) 0.004(3) 0.008(3) 0.005(3)
C62 0.044(4) 0.023(3) 0.030(3) 0.013(3) -0.001(3) 0.005(3)
C63 0.032(4) 0.027(3) 0.033(4) 0.003(3) -0.009(3) 0.006(3)
C64 0.032(3) 0.017(3) 0.035(4) 0.006(3) 0.009(3) 0.003(3)
C65 0.034(4) 0.023(3) 0.036(4) 0.002(3) -0.003(3) 0.001(3)
C66 0.055(5) 0.015(3) 0.047(4) 0.005(3) 0.012(4) 0.005(3)
O67 0.025(2) 0.048(3) 0.050(3) 0.011(3) 0.008(2) -0.002(2)
O68 0.022(2) 0.031(2) 0.045(3) -0.005(2) 0.003(2) -0.0023(19)
C69 0.038(4) 0.033(4) 0.035(4) 0.001(3) 0.000(3) -0.012(3)
N70 0.027(3) 0.023(3) 0.034(3) 0.002(2) -0.002(2) -0.009(2)
C71 0.031(3) 0.034(4) 0.033(3) -0.007(3) 0.001(3) -0.011(3)
C72 0.035(4) 0.013(3) 0.047(4) 0.001(3) 0.001(3) -0.005(3)
C73 0.030(4) 0.024(3) 0.033(3) -0.004(3) 0.000(3) 0.008(3)
O74 0.028(2) 0.033(3) 0.045(3) 0.007(2) -0.005(2) -0.002(2)
O75 0.034(3) 0.036(3) 0.041(3) 0.013(2) -0.008(2) -0.008(2)
C76 0.038(4) 0.027(3) 0.035(4) 0.000(3) -0.004(3) 0.003(3)
C77 0.042(4) 0.043(4) 0.041(4) 0.001(3) -0.004(3) 0.017(3)
C78 0.062(5) 0.046(4) 0.030(4) 0.000(3) 0.005(4) 0.012(4)
C79 0.064(5) 0.043(5) 0.058(5) 0.022(4) -0.001(4) 0.010(4)
C80 0.074(6) 0.080(6) 0.036(4) 0.020(4) -0.004(4) 0.017(5)
C81 0.043(4) 0.025(3) 0.020(3) -0.001(2) 0.000(3) 0.004(3)
C82 0.046(4) 0.016(3) 0.027(3) 0.001(2) 0.005(3) 0.010(3)
C83 0.027(3) 0.040(4) 0.015(3) -0.003(3) -0.006(3) 0.014(3)
C84 0.051(4) 0.007(3) 0.030(3) 0.003(2) 0.010(3) 0.004(3)
C85 0.030(3) 0.021(3) 0.049(4) 0.007(3) -0.008(3) 0.007(3)
C86 0.036(4) 0.024(3) 0.041(4) -0.003(3) 0.000(3) 0.010(3)
O87 0.038(3) 0.034(3) 0.041(3) 0.005(2) -0.001(2) -0.001(2)
O88 0.030(2) 0.028(2) 0.045(3) 0.002(2) -0.001(2) 0.0028(19)
C89 0.025(3) 0.023(3) 0.047(4) 0.001(3) 0.002(3) 0.008(3)
N90 0.022(3) 0.017(2) 0.040(3) 0.002(2) 0.008(2) -0.005(2)
C91 0.019(3) 0.026(3) 0.038(4) 0.004(3) 0.002(3) 0.006(3)
C92 0.043(4) 0.019(3) 0.039(4) 0.006(3) 0.001(3) 0.004(3)
C93 0.031(4) 0.018(3) 0.058(5) 0.001(3) -0.006(3) 0.011(3)
O94 0.035(2) 0.025(2) 0.046(3) -0.001(2) -0.004(2) -0.008(2)
O95 0.039(3) 0.028(3) 0.041(3) 0.006(2) -0.002(2) -0.012(2)
C96 0.035(4) 0.017(3) 0.045(4) -0.010(3) 0.006(3) 0.008(3)
C97 0.052(4) 0.054(5) 0.032(4) -0.004(3) -0.006(4) 0.020(4)
C101 0.025(3) 0.037(4) 0.037(4) -0.010(3) -0.007(3) 0.006(3)
C102 0.017(3) 0.035(4) 0.053(4) -0.008(3) -0.010(3) 0.004(3)
C103 0.020(3) 0.013(3) 0.047(4) -0.008(3) -0.006(3) 0.002(2)
C104 0.032(3) 0.018(3) 0.032(3) -0.002(3) 0.001(3) 0.002(3)
C105 0.029(3) 0.034(4) 0.036(4) -0.004(3) -0.011(3) 0.001(3)
C106 0.027(3) 0.016(3) 0.039(4) -0.007(3) -0.004(3) -0.004(3)
O107 0.034(2) 0.035(3) 0.039(3) -0.005(2) -0.001(2) -0.003(2)
O108 0.041(3) 0.024(2) 0.045(3) -0.008(2) -0.003(2) -0.005(2)
C109 0.020(3) 0.033(4) 0.055(4) 0.003(3) -0.003(3) -0.010(3)
N110 0.026(3) 0.021(3) 0.047(3) 0.000(2) 0.005(3) -0.017(2)
C111 0.023(3) 0.019(3) 0.052(4) 0.006(3) 0.001(3) 0.006(3)
C112 0.031(4) 0.054(5) 0.118(8) 0.038(5) 0.033(5) 0.010(4)
C113 0.026(4) 0.020(3) 0.056(5) -0.002(3) 0.004(3) 0.002(3)
O114 0.037(3) 0.058(3) 0.052(3) 0.018(3) 0.007(2) -0.015(2)
O115 0.026(2) 0.027(2) 0.055(3) 0.004(2) 0.000(2) -0.0020(19)
C116 0.031(3) 0.010(3) 0.038(4) -0.002(2) 0.003(3) 0.000(2)
C117 0.044(4) 0.034(4) 0.032(4) -0.001(3) -0.011(3) 0.000(3)
C118 0.037(4) 0.078(6) 0.063(6) -0.024(5) -0.023(4) 0.007(4)
C119 0.035(4) 0.103(8) 0.076(7) -0.006(6) -0.006(5) 0.002(5)
C120 0.066(6) 0.120(9) 0.059(6) 0.010(6) -0.048(5) -0.015(6)
C121 0.029(3) 0.015(3) 0.029(3) 0.006(2) -0.005(3) 0.009(3)
C122 0.029(3) 0.026(3) 0.037(4) -0.001(3) -0.008(3) 0.002(3)
C123 0.026(3) 0.025(3) 0.049(4) -0.005(3) -0.007(3) 0.011(3)
C124 0.033(4) 0.021(3) 0.041(4) 0.004(3) -0.004(3) 0.008(3)
C125 0.010(3) 0.019(3) 0.035(3) 0.001(2) -0.002(2) 0.007(2)
C126 0.029(3) 0.019(3) 0.038(4) -0.009(3) 0.000(3) 0.006(3)
O127 0.022(2) 0.030(2) 0.039(2) 0.000(2) -0.0009(19) -0.0006(19)
O128 0.031(2) 0.017(2) 0.042(3) -0.0010(18) 0.006(2) 0.0019(18)
C129 0.018(3) 0.024(3) 0.045(4) 0.003(3) -0.004(3) 0.001(3)
N130 0.021(2) 0.016(2) 0.030(3) -0.001(2) 0.004(2) 0.009(2)
C131 0.051(4) 0.019(3) 0.036(4) -0.005(3) -0.003(3) 0.003(3)
C132 0.055(4) 0.019(3) 0.051(4) -0.009(3) -0.006(4) 0.014(3)
C133 0.023(3) 0.012(3) 0.041(4) -0.001(3) 0.007(3) -0.001(2)
O134 0.043(3) 0.030(2) 0.037(3) 0.001(2) -0.012(2) 0.000(2)
O135 0.032(2) 0.027(3) 0.041(3) -0.004(2) -0.006(2) 0.0010(19)
C136 0.050(4) 0.025(3) 0.032(4) -0.010(3) 0.009(3) 0.007(3)
C137 0.036(4) 0.027(3) 0.048(4) 0.000(3) 0.003(3) 0.003(3)
C138 0.080(6) 0.052(5) 0.050(5) 0.014(4) -0.005(5) -0.020(5)
C139 0.111(9) 0.078(7) 0.056(6) 0.000(5) 0.013(6) -0.035(7)
C140 0.175(16) 0.111(11) 0.091(9) 0.015(8) -0.042(11) -0.053(11)
C141 0.028(3) 0.022(3) 0.041(4) 0.000(3) 0.003(3) 0.005(3)
C142 0.034(4) 0.028(3) 0.032(3) 0.003(3) 0.010(3) 0.005(3)
C143 0.028(3) 0.026(3) 0.031(3) -0.001(3) 0.011(3) -0.003(3)
C144 0.015(3) 0.031(3) 0.031(3) 0.002(3) 0.006(3) 0.003(3)
C145 0.015(3) 0.035(4) 0.051(4) -0.002(3) 0.003(3) -0.005(3)
C146 0.031(3) 0.034(4) 0.023(3) 0.000(3) 0.002(3) -0.005(3)
O147 0.033(2) 0.026(2) 0.046(3) 0.000(2) -0.006(2) -0.0032(19)
O148 0.035(3) 0.030(3) 0.053(3) 0.001(2) 0.006(2) 0.006(2)
C149 0.039(4) 0.017(3) 0.041(4) 0.003(3) -0.002(3) -0.013(3)
N150 0.017(2) 0.026(3) 0.049(3) -0.003(2) -0.001(2) -0.005(2)
C151 0.024(3) 0.044(4) 0.050(4) -0.009(3) -0.007(3) -0.011(3)
C152 0.021(3) 0.053(5) 0.083(6) 0.008(4) 0.010(4) -0.001(3)
C153 0.025(3) 0.024(4) 0.071(5) -0.005(3) -0.001(3) -0.009(3)
O154 0.047(3) 0.029(3) 0.048(3) -0.008(2) 0.000(2) -0.004(2)
O155 0.045(3) 0.034(3) 0.043(3) -0.003(2) -0.001(2) 0.001(2)
C156 0.053(4) 0.021(3) 0.033(4) -0.007(3) 0.004(3) 0.000(3)
C157 0.065(5) 0.025(4) 0.044(4) 0.010(3) 0.011(4) 0.003(3)
C158 0.065(6) 0.057(5) 0.055(5) 0.008(4) 0.002(5) 0.000(5)
C159 0.105(9) 0.077(7) 0.061(6) -0.017(5) 0.015(6) 0.013(7)
C160 0.153(13) 0.120(11) 0.043(6) -0.006(6) 0.007(7) -0.009(10)
C1A 0.051(5) 0.025(4) 0.076(6) 0.012(4) -0.003(4) 0.005(3)
C2A 0.042(4) 0.033(4) 0.059(5) -0.003(4) -0.005(4) -0.001(3)
C3A 0.059(6) 0.096(8) 0.094(8) -0.024(7) 0.035(6) 0.010(6)
O4A 0.137(7) 0.029(3) 0.082(5) -0.007(3) -0.041(5) 0.012(4)
C11A 0.080(7) 0.073(6) 0.070(6) -0.022(5) 0.015(5) -0.053(6)
C12A 0.057(5) 0.043(4) 0.032(4) 0.002(3) -0.002(4) 0.005(4)
C13A 0.149(12) 0.079(8) 0.069(7) -0.002(6) 0.012(8) -0.065(8)
O14A 0.060(3) 0.055(3) 0.061(4) -0.024(3) -0.002(3) 0.005(3)
C61A 0.081(14) 0.054(11) 0.074(13) -0.013(9) -0.023(11) 0.019(10)
C62A 0.070(11) 0.036(8) 0.033(8) -0.002(6) 0.025(8) 0.019(8)
C63A 0.121(19) 0.062(12) 0.074(13) 0.038(11) 0.039(14) 0.057(13)
O64A 0.079(9) 0.083(10) 0.069(9) 0.012(7) 0.025(8) 0.006(8)
C71A 0.083(9) 0.24(2) 0.119(12) 0.074(13) 0.057(9) 0.066(12)
C72A 0.056(5) 0.036(5) 0.102(8) 0.005(5) 0.005(5) 0.016(4)
C73A 0.066(7) 0.092(9) 0.199(17) 0.029(10) 0.004(9) 0.047(7)
O74A 0.070(4) 0.049(4) 0.113(6) -0.011(4) 0.019(4) 0.016(3)
C7 0.066(6) 0.090(8) 0.071(6) 0.012(6) -0.029(5) -0.027(6)
C8 0.136(13) 0.093(9) 0.119(11) -0.018(8) -0.044(11) -0.009(9)
C10 0.161(19) 0.141(17) 0.30(3) 0.013(19) -0.14(2) -0.024(15)
O1 0.051(4) 0.129(7) 0.081(5) 0.051(5) 0.017(4) 0.028(4)
C1E 0.077(7) 0.074(7) 0.075(7) 0.029(6) 0.005(6) 0.018(6)
C1F 0.041(5) 0.062(6) 0.138(11) 0.009(7) -0.023(6) 0.002(5)
C1G 0.089(9) 0.082(8) 0.129(12) 0.018(8) -0.001(8) 0.010(7)

loop_
_atom_type_symbol
_atom_type_description
_atom_type_scat_dispersion_real
_atom_type_scat_dispersion_imag
_atom_type_scat_source
C C 0.0181 0.0091 'International Tables Vol C Tables 4.2.6.8 and 6.1.1.4'
H H 0.0000 0.0000 'International Tables Vol C Tables 4.2.6.8 and 6.1.1.4'
N N 0.0311 0.0180 'International Tables Vol C Tables 4.2.6.8 and 6.1.1.4'
O O 0.0492 0.0322 'International Tables Vol C Tables 4.2.6.8 and 6.1.1.4'

loop_
_geom_angle_atom_site_label_1
_geom_angle_atom_site_label_2
_geom_angle_atom_site_label_3
_geom_angle
C6 C1 C2 116.8(6)
C6 C1 C76 122.3(6)
C2 C1 C76 120.8(6)
C3 C2 C1 122.4(6)
C2 C3 C4 118.7(6)
C2 C3 C16 124.4(7)
C4 C3 C16 116.8(7)
O8 C4 C5 115.8(6)
O8 C4 C3 124.7(6)
C5 C4 C3 119.5(6)
C6 C5 C4 119.3(6)
C6 C5 C9 123.4(6)
C4 C5 C9 116.9(6)
C1 C6 C5 122.9(6)
C1 C6 O7 117.2(6)
C5 C6 O7 119.9(6)
N10 C9 C5 114.6(5)
C9 N10 C11 110.9(5)
N10 C11 C12 110.9(6)
N10 C11 C13 107.4(5)
C12 C11 C13 112.7(6)
O14 C13 O15 126.0(7)
O14 C13 C11 120.4(7)
O15 C13 C11 111.8(7)
C17 C16 C21 113.3(7)
C17 C16 C3 112.3(6)
C21 C16 C3 109.3(5)
C16 C17 C18 112.0(8)
C20 C18 C19 114.0(17)
C20 C18 C17 115.6(12)
C19 C18 C17 105.3(11)
C26 C21 C22 118.4(6)
C26 C21 C16 120.8(7)
C22 C21 C16 120.8(6)
C21 C22 C23 122.8(6)
C24 C23 C22 117.5(7)
C24 C23 C36 121.4(6)
C22 C23 C36 121.1(6)
O28 C24 C25 121.0(6)
O28 C24 C23 117.4(7)
C25 C24 C23 121.3(6)
C24 C25 C26 121.5(6)
C24 C25 C29 120.6(6)
C26 C25 C29 117.4(6)
O27 C26 C21 116.4(6)
O27 C26 C25 125.1(6)
C21 C26 C25 118.4(7)
N30 C29 C25 115.3(5)
C31 N30 C29 113.8(5)
N30 C31 C32 110.1(6)
N30 C31 C33 107.5(5)
C32 C31 C33 106.7(5)
O34 C33 O35 129.3(7)
O34 C33 C31 118.4(6)
O35 C33 C31 112.4(6)
C23 C36 C41 112.4(6)
C23 C36 C37 110.6(6)
C41 C36 C37 114.2(6)
C38 C37 C36 115.4(7)
C37 C38 C40 109.2(9)
C37 C38 C39 112.4(9)
C40 C38 C39 108.8(9)
C46 C41 C42 116.7(7)
C46 C41 C36 121.8(6)
C42 C41 C36 121.5(6)
C41 C42 C43 124.4(7)
C42 C43 C44 116.5(7)
C42 C43 C56 123.9(6)
C44 C43 C56 119.6(7)
O48 C44 C43 124.3(7)
O48 C44 C45 115.0(7)
C43 C44 C45 120.7(7)
C46 C45 C44 118.0(7)
C46 C45 C49 120.7(7)
C44 C45 C49 121.2(7)
C41 C46 C45 123.7(6)
C41 C46 O47 120.9(7)
C45 C46 O47 115.4(7)
C45 C49 N50 113.6(6)
C51 N50 C49 115.1(5)
N50 C51 C52 111.6(6)
N50 C51 C53 109.3(5)
C52 C51 C53 109.8(6)
O55 C53 O54 125.5(7)
O55 C53 C51 118.2(6)
O54 C53 C51 116.1(6)
C61 C56 C43 112.8(6)
C61 C56 C57 113.5(6)
C43 C56 C57 108.9(6)
C58 C57 C56 113.7(8)
C57 C58 C60 109.4(10)
C57 C58 C59 111.0(10)
C60 C58 C59 115.9(12)
C66 C61 C62 119.3(7)
C66 C61 C56 120.8(7)
C62 C61 C56 119.9(7)
C61 C62 C63 122.6(7)
C64 C63 C62 116.3(6)
C64 C63 C76 123.7(6)
C62 C63 C76 120.0(6)
C63 C64 O68 121.4(6)
C63 C64 C65 122.2(6)
O68 C64 C65 116.3(6)
C64 C65 C66 119.9(7)
C64 C65 C69 116.3(6)
C66 C65 C69 123.5(7)
O67 C66 C61 117.7(7)
O67 C66 C65 123.0(7)
C61 C66 C65 119.3(7)
N70 C69 C65 110.0(5)
C69 N70 C71 112.6(5)
N70 C71 C73 108.1(5)
N70 C71 C72 108.8(6)
C73 C71 C72 109.9(5)
O74 C73 O75 126.8(6)
O74 C73 C71 120.7(6)
O75 C73 C71 112.5(6)
C77 C76 C1 114.9(6)
C77 C76 C63 112.1(6)
C1 C76 C63 110.3(5)
C76 C77 C78 114.6(7)
C79 C78 C77 113.0(7)
C79 C78 C80 110.5(7)
C77 C78 C80 107.7(7)
C82 C81 C86 118.2(6)
C82 C81 C156 123.4(6)
C86 C81 C156 118.3(6)
C81 C82 C83 125.6(6)
C82 C83 C84 115.6(6)
C82 C83 C96 124.0(6)
C84 C83 C96 120.4(6)
O88 C84 C85 116.4(6)
O88 C84 C83 123.0(6)
C85 C84 C83 120.6(6)
C86 C85 C84 122.2(6)
C86 C85 C89 122.5(6)
C84 C85 C89 114.9(6)
O87 C86 C85 125.4(6)
O87 C86 C81 116.7(6)
C85 C86 C81 117.7(6)
N90 C89 C85 111.9(5)
C89 N90 C91 112.8(5)
C92 C91 C93 115.9(6)
C92 C91 N90 109.6(5)
C93 C91 N90 110.9(5)
O95 C93 O94 126.0(7)
O95 C93 C91 119.3(6)
O94 C93 C91 114.3(6)
C83 C96 C101 111.5(5)
C83 C96 C97 113.6(6)
C101 C96 C97 112.6(5)
C7 C97 C96 113.8(8)
C106 C101 C102 120.9(6)
C106 C101 C96 120.1(6)
C102 C101 C96 119.0(7)
C101 C102 C103 120.2(7)
C104 C103 C102 118.6(6)
C104 C103 C116 124.1(6)
C102 C103 C116 117.3(6)
C103 C104 O108 121.8(5)
C103 C104 C105 122.0(6)
O108 C104 C105 116.2(6)
C106 C105 C104 118.8(6)
C106 C105 C109 122.1(6)
C104 C105 C109 119.1(6)
O107 C106 C101 118.2(6)
O107 C106 C105 122.4(6)
C101 C106 C105 119.4(6)
C105 C109 N110 112.0(5)
C109 N110 C111 114.5(5)
N110 C111 C112 112.6(6)
N110 C111 C113 107.9(5)
C112 C111 C113 112.4(7)
O114 C113 O115 125.4(7)
O114 C113 C111 118.0(6)
O115 C113 C111 116.4(6)
C117 C116 C121 113.2(5)
C117 C116 C103 114.4(6)
C121 C116 C103 113.0(5)
C116 C117 C118 116.5(7)
C119 C118 C120 112.2(8)
C119 C118 C117 113.7(7)
C120 C118 C117 110.9(8)
C122 C121 C126 120.0(6)
C122 C121 C116 120.5(6)
C126 C121 C116 119.5(6)
C121 C122 C123 123.2(6)
C124 C123 C122 114.2(7)
C124 C123 C136 123.8(6)
C122 C123 C136 122.0(6)
C125 C124 O128 113.9(6)
C125 C124 C123 124.9(6)
O128 C124 C123 121.1(6)
C124 C125 C126 118.4(6)
C124 C125 C129 118.7(6)
C126 C125 C129 122.9(6)
O127 C126 C121 120.1(6)
O127 C126 C125 121.1(6)
C121 C126 C125 118.5(6)
C125 C129 N130 112.9(5)
C131 N130 C129 111.9(5)
N130 C131 C132 111.8(6)
N130 C131 C133 105.6(5)
C132 C131 C133 114.2(6)
O135 C133 O134 124.5(6)
O135 C133 C131 117.9(6)
O134 C133 C131 117.6(5)
C123 C136 C137 117.1(6)
C123 C136 C141 109.8(5)
C137 C136 C141 113.4(6)
C138 C137 C136 116.1(7)
C139 C138 C140 108.8(9)
C139 C138 C137 115.3(8)
C140 C138 C137 111.5(10)
C142 C141 C146 119.2(6)
C142 C141 C136 120.0(6)
C146 C141 C136 120.8(6)
C141 C142 C143 124.0(7)
C142 C143 C144 114.6(6)
C142 C143 C156 124.3(6)
C144 C143 C156 121.0(6)
O148 C144 C145 115.0(6)
O148 C144 C143 122.2(6)
C145 C144 C143 122.8(6)
C146 C145 C144 118.5(6)
C146 C145 C149 126.2(6)
C144 C145 C149 115.2(6)
O147 C146 C145 121.2(6)
O147 C146 C141 117.9(6)
C145 C146 C141 120.9(6)
C145 C149 N150 113.0(5)
C151 N150 C149 113.5(5)
C152 C151 N150 110.9(6)
C152 C151 C153 112.7(7)
N150 C151 C153 107.5(5)
O154 C153 O155 129.5(8)
O154 C153 C151 117.1(7)
O155 C153 C151 113.3(6)
C157 C156 C143 112.2(6)
C157 C156 C81 113.9(6)
C143 C156 C81 111.2(5)
C156 C157 C158 116.9(6)
C160 C158 C159 110.2(10)
C160 C158 C157 113.4(9)
C159 C158 C157 111.0(8)
O4A C2A C1A 121.8(8)
O4A C2A C3A 122.6(8)
C1A C2A C3A 115.5(8)
O14A C12A C13A 120.9(8)
O14A C12A C11A 123.8(8)
C13A C12A C11A 115.3(8)
O64A C62A C61A 128.1(16)
O64A C62A C63A 114.0(19)
C61A C62A C63A 117.5(19)
O74A C72A C73A 122.2(11)
O74A C72A C71A 121.1(10)
C73A C72A C71A 116.5(11)
C97 C7 C8 110.6(10)
C97 C7 C10 111.9(12)
C8 C7 C10 117.6(12)
O1 C1E C1F 125.5(11)
O1 C1E C1G 120.5(13)
C1F C1E C1G 113.9(10)

loop_
_geom_bond_atom_site_label_1
_geom_bond_atom_site_label_2
_geom_bond_distance
C1 C6 1.354(9)
C1 C2 1.441(9)
C1 C76 1.525(10)
C2 C3 1.335(10)
C3 C4 1.424(11)
C3 C16 1.538(9)
C4 O8 1.382(8)
C4 C5 1.396(9)
C5 C6 1.371(10)
C5 C9 1.500(10)
C6 O7 1.413(8)
C9 N10 1.477(8)
N10 C11 1.521(9)
C11 C12 1.521(10)
C11 C13 1.549(10)
C13 O14 1.228(10)
C13 O15 1.276(10)
C16 C17 1.507(12)
C16 C21 1.515(10)
C17 C18 1.602(13)
C18 C20 1.35(3)
C18 C19 1.458(19)
C21 C26 1.412(10)
C21 C22 1.416(11)
C22 C23 1.417(10)
C23 C24 1.391(10)
C23 C36 1.491(11)
C24 O28 1.370(9)
C24 C25 1.389(11)
C25 C26 1.431(10)
C25 C29 1.528(9)
C26 O27 1.351(10)
C29 N30 1.479(9)
N30 C31 1.482(9)
C31 C32 1.552(9)
C31 C33 1.577(9)
C33 O34 1.211(9)
C33 O35 1.255(9)
C36 C41 1.528(11)
C36 C37 1.546(10)
C37 C38 1.500(13)
C38 C40 1.514(13)
C38 C39 1.556(14)
C41 C46 1.386(11)
C41 C42 1.397(10)
C42 C43 1.412(11)
C43 C44 1.420(11)
C43 C56 1.511(10)
C44 O48 1.346(10)
C44 C45 1.441(11)
C45 C46 1.388(11)
C45 C49 1.468(10)
C46 O47 1.401(9)
C49 N50 1.514(9)
N50 C51 1.464(9)
C51 C52 1.489(10)
C51 C53 1.535(10)
C53 O55 1.236(9)
C53 O54 1.262(9)
C56 C61 1.499(10)
C56 C57 1.590(11)
C57 C58 1.491(14)
C58 C60 1.548(17)
C58 C59 1.58(2)
C61 C66 1.372(11)
C61 C62 1.394(11)
C62 C63 1.416(10)
C63 C64 1.374(10)
C63 C76 1.544(10)
C64 O68 1.377(8)
C64 C65 1.390(10)
C65 C66 1.413(10)
C65 C69 1.526(10)
C66 O67 1.360(10)
C69 N70 1.502(9)
N70 C71 1.525(9)
C71 C73 1.530(10)
C71 C72 1.537(9)
C73 O74 1.240(8)
C73 O75 1.289(8)
C76 C77 1.508(10)
C77 C78 1.544(12)
C78 C79 1.466(12)
C78 C80 1.554(11)
C81 C82 1.364(11)
C81 C86 1.444(10)
C81 C156 1.524(10)
C82 C83 1.390(10)
C83 C84 1.416(9)
C83 C96 1.494(10)
C84 O88 1.351(8)
C84 C85 1.401(11)
C85 C86 1.384(10)
C85 C89 1.535(9)
C86 O87 1.353(9)
C89 N90 1.475(9)
N90 C91 1.535(8)
C91 C92 1.489(10)
C91 C93 1.522(10)
C93 O95 1.233(9)
C93 O94 1.275(8)
C96 C101 1.555(10)
C96 C97 1.557(10)
C97 C7 1.495(13)
C101 C106 1.378(10)
C101 C102 1.384(10)
C102 C103 1.412(10)
C103 C104 1.357(9)
C103 C116 1.542(8)
C104 O108 1.375(8)
C104 C105 1.406(10)
C105 C106 1.403(10)
C105 C109 1.485(10)
C106 O107 1.352(8)
C109 N110 1.495(9)
N110 C111 1.499(9)
C111 C112 1.514(11)
C111 C113 1.541(10)
C113 O114 1.243(9)
C113 O115 1.286(8)
C116 C117 1.494(10)
C116 C121 1.534(9)
C117 C118 1.535(11)
C118 C119 1.507(14)
C118 C120 1.518(14)
C121 C122 1.381(10)
C121 C126 1.398(9)
C122 C123 1.419(10)
C123 C124 1.397(11)
C123 C136 1.483(11)
C124 C125 1.378(9)
C124 O128 1.388(8)
C125 C126 1.422(9)
C125 C129 1.476(9)
C126 O127 1.361(8)
C129 N130 1.528(8)
N130 C131 1.507(8)
C131 C132 1.527(10)
C131 C133 1.538(10)
C133 O135 1.233(8)
C133 O134 1.269(8)
C136 C137 1.525(10)
C136 C141 1.528(10)
C137 C138 1.510(12)
C138 C139 1.474(14)
C138 C140 1.512(17)
C141 C142 1.373(10)
C141 C146 1.396(10)
C142 C143 1.401(10)
C143 C144 1.430(10)
C143 C156 1.504(9)
C144 O148 1.386(8)
C144 C145 1.405(10)
C145 C146 1.381(10)
C145 C149 1.472(10)
C146 O147 1.377(8)
C149 N150 1.523(9)
N150 C151 1.516(9)
C151 C152 1.499(11)
C151 C153 1.524(11)
C153 O154 1.248(9)
C153 O155 1.270(9)
C156 C157 1.504(11)
C157 C158 1.531(12)
C158 C160 1.437(16)
C158 C159 1.531(16)
C1A C2A 1.490(10)
C2A O4A 1.186(10)
C2A C3A 1.505(13)
C11A C12A 1.482(12)
C12A O14A 1.256(10)
C12A C13A 1.427(15)
C61A C62A 1.42(3)
C62A O64A 1.24(2)
C62A C63A 1.46(3)
C71A C72A 1.522(14)
C72A O74A 1.172(10)
C72A C73A 1.512(14)
C7 C8 1.516(19)
C7 C10 1.54(2)
O1 C1E 1.189(12)
C1E C1F 1.434(17)
C1E C1G 1.480(18)

loop_
_smtbx_masks_void_nr
_smtbx_masks_void_average_x
_smtbx_masks_void_average_y
_smtbx_masks_void_average_z
_smtbx_masks_void_volume
_smtbx_masks_void_count_electrons
1 -0.893 -0.250 0.000 1731.8 224.5
2 -0.218 0.250 0.500 1731.8 224.7
3 0.169 0.719 0.377 31.5 6.5
4 0.331 0.281 0.877 31.5 6.5
5 0.669 0.781 0.623 31.5 6.5
6 0.831 0.219 0.123 31.5 6.5
